data_7215207
loop_
_publ_author_name
'Zhang, Jian-Wei'
'Zhao, Cui-Cui'
'Zhao, Yin-Ping'
'Xu, Hai-Qun'
'Du, Zi-Yi'
'Jiang, Hai-Long'

_publ_section_title
;
 Metal--organic frameworks with improved moisture stability based on a
 phosphonate monoester: effect of auxiliary N-donor ligands on framework
 dimensionality
;
_journal_issue 29
_journal_name_full CrystEngComm
_journal_page_first 6635
_journal_paper_doi 10.1039/c4ce00655k
_journal_volume 16
_journal_year 2014
_chemical_formula_sum 'C22 H32 O6 P2'
_chemical_formula_weight 454.42
_chemical_name_systematic
; 
 ? 
;
_space_group_IT_number 14
_symmetry_cell_setting monoclinic
_symmetry_space_group_name_Hall '-P 2ybc'
_symmetry_space_group_name_H-M 'P 1 21/c 1'
_atom_sites_solution_hydrogens geom
_atom_sites_solution_primary direct
_atom_sites_solution_secondary difmap
_audit_creation_method SHELXL-97
_cell_angle_alpha 90.00
_cell_angle_beta 96.493(2)
_cell_angle_gamma 90.00
_cell_formula_units_Z 4
_cell_length_a 15.8384(8)
_cell_length_b 8.4589(5)
_cell_length_c 17.7369(11)
_cell_measurement_temperature 296(2)
_cell_volume 2361.1(2)
_computing_cell_refinement 'Bruker XSCANS'
_computing_data_collection 'Bruker XSCANS'
_computing_data_reduction 'Bruker SHELXTL'
_computing_molecular_graphics 'Bruker SHELXTL'
_computing_publication_material 'Bruker SHELXTL'
_computing_structure_refinement 'SHELXL-97 (Sheldrick, 1997)'
_computing_structure_solution 'SHELXS-97 (Sheldrick, 1990)'
_diffrn_ambient_temperature 296(2)
_diffrn_measured_fraction_theta_full 0.998
_diffrn_measured_fraction_theta_max 0.998
_diffrn_measurement_device_type 'Bruker P4'
_diffrn_measurement_method '\w scans'
_diffrn_radiation_monochromator graphite
_diffrn_radiation_source 'fine-focus sealed tube'
_diffrn_radiation_type MoK\a
_diffrn_radiation_wavelength 0.71073
_diffrn_reflns_av_R_equivalents 0.0709
_diffrn_reflns_av_sigmaI/netI 0.0939
_diffrn_reflns_limit_h_max 19
_diffrn_reflns_limit_h_min -19
_diffrn_reflns_limit_k_max 10
_diffrn_reflns_limit_k_min -10
_diffrn_reflns_limit_l_max 19
_diffrn_reflns_limit_l_min -21
_diffrn_reflns_number 11617
_diffrn_reflns_theta_full 26.00
_diffrn_reflns_theta_max 26.00
_diffrn_reflns_theta_min 2.52
_exptl_absorpt_coefficient_mu 0.218
_exptl_absorpt_correction_type none
_exptl_crystal_colour colourless
_exptl_crystal_density_diffrn 1.278
_exptl_crystal_density_method 'not measured'
_exptl_crystal_description PLATE
_exptl_crystal_F_000 968
_exptl_crystal_size_max 0.370
_exptl_crystal_size_mid 0.100
_exptl_crystal_size_min 0.020
_refine_diff_density_max 0.248
_refine_diff_density_min -0.236
_refine_diff_density_rms 0.050
_refine_ls_extinction_method none
_refine_ls_goodness_of_fit_ref 1.000
_refine_ls_hydrogen_treatment mixed
_refine_ls_matrix_type full
_refine_ls_number_parameters 271
_refine_ls_number_reflns 4634
_refine_ls_number_restraints 0
_refine_ls_restrained_S_all 1.000
_refine_ls_R_factor_all 0.1295
_refine_ls_R_factor_gt 0.0578
_refine_ls_shift/su_max 0.000
_refine_ls_shift/su_mean 0.000
_refine_ls_structure_factor_coef Fsqd
_refine_ls_weighting_details 'calc w=1/[\s^2^(Fo^2^)+(0.0525P)^2^+0.0000P] where P=(Fo^2^+2Fc^2^)/3'
_refine_ls_weighting_scheme calc
_refine_ls_wR_factor_gt 0.1142
_refine_ls_wR_factor_ref 0.1422
_reflns_number_gt 2339
_reflns_number_total 4634
_reflns_threshold_expression >2sigma(I)
_cod_data_source_file c4ce00655k2.cif
_cod_data_source_block 1
_cod_depositor_comments
;
The following automatic conversions were performed:

'_symmetry_cell_setting' value 'Monoclinic' changed to 'monoclinic'
according to
/usr/data/users/saulius/crontab/automatic-downloads/rss-feeds/RSC/lib/dictionaries/cif_core.dic
dictionary named 'cif_core.dic' version 2.4.2 from 2011-04-26.

Automatic conversion script
Id: cif_fix_values 2281 2013-09-26 08:29:07Z andrius 

 Adding full bibliography for 7215201--7215208.cif.
;
_cod_original_sg_symbol_H-M P2(1)/c
_cod_database_code 7215207

loop_
_symmetry_equiv_pos_as_xyz
'x, y, z'
'-x, y+1/2, -z+1/2'
'-x, -y, -z'
'x, -y-1/2, z-1/2'

loop_
_atom_site_label
_atom_site_type_symbol
_atom_site_fract_x
_atom_site_fract_y
_atom_site_fract_z
_atom_site_U_iso_or_equiv
_atom_site_adp_type
_atom_site_occupancy
_atom_site_symmetry_multiplicity
_atom_site_calc_flag
_atom_site_refinement_flags
P1 P 0.08360(6) 0.85283(12) 0.11605(5) 0.0473(3) Uani 1 1 d .
P2 P -0.59587(6) 0.40687(12) 0.18448(6) 0.0508(3) Uani 1 1 d .
C1 C 0.0395(2) 0.7189(4) 0.04492(18) 0.0485(9) Uani 1 1 d .
H1A H 0.0316 0.7739 -0.0034 0.058 Uiso 1 1 calc R
H1B H 0.0798 0.6339 0.0404 0.058 Uiso 1 1 calc R
C2 C -0.0443(2) 0.6485(4) 0.06038(17) 0.0419(8) Uani 1 1 d .
C3 C -0.1194(2) 0.6914(4) 0.01807(18) 0.0525(9) Uani 1 1 d .
H3A H -0.1182 0.7641 -0.0211 0.063 Uiso 1 1 calc R
C4 C -0.1966(2) 0.6277(4) 0.03300(18) 0.0501(9) Uani 1 1 d .
H4A H -0.2460 0.6582 0.0032 0.060 Uiso 1 1 calc R
C5 C -0.20179(19) 0.5202(4) 0.09097(17) 0.0405(8) Uani 1 1 d .
C6 C -0.1255(2) 0.4780(4) 0.13451(18) 0.0447(9) Uani 1 1 d .
H6A H -0.1264 0.4069 0.1744 0.054 Uiso 1 1 calc R
C7 C -0.0491(2) 0.5415(4) 0.11852(18) 0.0468(9) Uani 1 1 d .
H7A H 0.0007 0.5112 0.1479 0.056 Uiso 1 1 calc R
C8 C -0.28436(19) 0.4498(4) 0.10658(18) 0.0431(8) Uani 1 1 d .
C9 C -0.2985(2) 0.3982(4) 0.17854(19) 0.0533(10) Uani 1 1 d .
H9A H -0.2549 0.4058 0.2182 0.064 Uiso 1 1 calc R
C10 C -0.3757(2) 0.3360(4) 0.1924(2) 0.0550(10) Uani 1 1 d .
H10A H -0.3829 0.3017 0.2411 0.066 Uiso 1 1 calc R
C11 C -0.4428(2) 0.3237(4) 0.1352(2) 0.0469(9) Uani 1 1 d .
C12 C -0.4286(2) 0.3738(4) 0.0636(2) 0.0528(10) Uani 1 1 d .
H12A H -0.4724 0.3657 0.0241 0.063 Uiso 1 1 calc R
C13 C -0.3514(2) 0.4357(4) 0.04887(18) 0.0511(9) Uani 1 1 d .
H13A H -0.3441 0.4682 -0.0001 0.061 Uiso 1 1 calc R
C14 C -0.52855(19) 0.2601(4) 0.1498(2) 0.0558(10) Uani 1 1 d .
H14A H -0.5203 0.1749 0.1865 0.067 Uiso 1 1 calc R
H14B H -0.5567 0.2164 0.1030 0.067 Uiso 1 1 calc R
C15 C -0.0283(2) 1.0513(6) 0.1663(2) 0.0840(14) Uani 1 1 d .
H15A H -0.0123 1.1581 0.1818 0.101 Uiso 1 1 calc R
H15B H -0.0172 0.9830 0.2103 0.101 Uiso 1 1 calc R
C16 C -0.1194(2) 1.0470(5) 0.1392(2) 0.0792(13) Uani 1 1 d .
H16A H -0.1515 1.0813 0.1789 0.119 Uiso 1 1 calc R
H16B H -0.1356 0.9410 0.1246 0.119 Uiso 1 1 calc R
H16C H -0.1307 1.1159 0.0962 0.119 Uiso 1 1 calc R
C17 C 0.2408(2) 0.8363(6) 0.0852(3) 0.0818(13) Uani 1 1 d .
H17A H 0.2327 0.7512 0.0484 0.098 Uiso 1 1 calc R
H17B H 0.2547 0.7897 0.1350 0.098 Uiso 1 1 calc R
C18 C 0.3102(3) 0.9359(6) 0.0676(3) 0.1079(18) Uani 1 1 d .
H18A H 0.3609 0.8735 0.0680 0.162 Uiso 1 1 calc R
H18B H 0.3193 1.0183 0.1049 0.162 Uiso 1 1 calc R
H18C H 0.2964 0.9819 0.0183 0.162 Uiso 1 1 calc R
C19 C -0.7592(2) 0.3941(6) 0.1951(3) 0.0863(14) Uani 1 1 d .
H19A H -0.7474 0.4627 0.2388 0.104 Uiso 1 1 calc R
H19B H -0.7799 0.4588 0.1518 0.104 Uiso 1 1 calc R
C20 C -0.8225(3) 0.2796(6) 0.2093(3) 0.0966(16) Uani 1 1 d .
H20A H -0.8735 0.3330 0.2193 0.145 Uiso 1 1 calc R
H20B H -0.8018 0.2163 0.2524 0.145 Uiso 1 1 calc R
H20C H -0.8344 0.2129 0.1656 0.145 Uiso 1 1 calc R
C21 C -0.5687(3) 0.3067(6) 0.3283(3) 0.0896(14) Uani 1 1 d .
H21A H -0.6093 0.2260 0.3095 0.107 Uiso 1 1 calc R
H21B H -0.5132 0.2577 0.3381 0.107 Uiso 1 1 calc R
C22 C -0.5933(4) 0.3745(7) 0.3985(3) 0.122(2) Uani 1 1 d .
H22A H -0.5946 0.2927 0.4359 0.183 Uiso 1 1 calc R
H22B H -0.6486 0.4216 0.3887 0.183 Uiso 1 1 calc R
H22C H -0.5528 0.4538 0.4170 0.183 Uiso 1 1 calc R
O1 O 0.09965(15) 0.7841(3) 0.19211(12) 0.0657(7) Uani 1 1 d .
O2 O 0.02289(14) 1.0002(3) 0.10781(13) 0.0605(7) Uani 1 1 d .
O3 O 0.16340(13) 0.9262(3) 0.08391(13) 0.0560(7) Uani 1 1 d .
O4 O -0.59971(15) 0.5587(3) 0.14496(14) 0.0651(7) Uani 1 1 d .
O5 O -0.68195(13) 0.3134(3) 0.18014(15) 0.0695(8) Uani 1 1 d .
O6 O -0.56629(15) 0.4332(3) 0.27044(13) 0.0617(7) Uani 1 1 d .

loop_
_atom_site_aniso_label
_atom_site_aniso_U_11
_atom_site_aniso_U_22
_atom_site_aniso_U_33
_atom_site_aniso_U_23
_atom_site_aniso_U_13
_atom_site_aniso_U_12
P1 0.0491(6) 0.0480(6) 0.0454(5) -0.0032(5) 0.0081(4) -0.0090(5)
P2 0.0427(5) 0.0477(6) 0.0624(6) -0.0043(5) 0.0083(4) -0.0030(5)
C1 0.054(2) 0.048(2) 0.0448(19) -0.0007(18) 0.0130(16) -0.0074(18)
C2 0.048(2) 0.042(2) 0.0365(17) -0.0017(18) 0.0071(15) -0.0069(18)
C3 0.065(2) 0.047(2) 0.045(2) 0.0083(19) 0.0077(17) -0.009(2)
C4 0.049(2) 0.051(2) 0.049(2) 0.012(2) -0.0002(16) -0.0017(19)
C5 0.0398(18) 0.042(2) 0.0395(18) -0.0037(17) 0.0060(14) -0.0040(17)
C6 0.049(2) 0.043(2) 0.0420(18) 0.0081(18) 0.0061(15) -0.0017(18)
C7 0.0412(19) 0.054(2) 0.0447(19) 0.0017(19) 0.0031(15) -0.0051(18)
C8 0.0411(19) 0.042(2) 0.0463(19) -0.0016(18) 0.0043(15) 0.0028(17)
C9 0.049(2) 0.063(3) 0.047(2) 0.005(2) 0.0007(16) -0.006(2)
C10 0.053(2) 0.059(3) 0.054(2) 0.001(2) 0.0091(17) -0.010(2)
C11 0.0406(19) 0.036(2) 0.065(2) -0.002(2) 0.0098(17) -0.0027(17)
C12 0.042(2) 0.053(3) 0.061(2) -0.003(2) -0.0033(17) 0.0013(19)
C13 0.048(2) 0.059(3) 0.046(2) 0.007(2) 0.0026(16) 0.0014(19)
C14 0.047(2) 0.048(2) 0.075(2) -0.007(2) 0.0146(18) -0.0051(19)
C15 0.072(3) 0.107(4) 0.075(3) -0.028(3) 0.019(2) 0.010(3)
C16 0.066(3) 0.076(3) 0.100(3) -0.003(3) 0.030(2) -0.001(2)
C17 0.057(3) 0.082(3) 0.108(3) 0.000(3) 0.018(2) 0.005(3)
C18 0.056(3) 0.084(4) 0.189(5) -0.007(4) 0.036(3) -0.012(3)
C19 0.053(3) 0.082(3) 0.127(4) -0.019(3) 0.026(3) 0.001(3)
C20 0.059(3) 0.107(4) 0.128(4) -0.025(4) 0.028(3) -0.015(3)
C21 0.108(4) 0.076(4) 0.086(3) 0.004(3) 0.016(3) 0.001(3)
C22 0.174(6) 0.113(5) 0.087(4) 0.016(4) 0.046(4) 0.000(4)
O1 0.0789(17) 0.0729(19) 0.0434(14) 0.0045(14) -0.0017(12) -0.0147(15)
O2 0.0627(15) 0.0592(18) 0.0633(16) -0.0003(14) 0.0228(12) 0.0056(14)
O3 0.0430(13) 0.0522(16) 0.0747(16) 0.0033(14) 0.0147(11) -0.0073(12)
O4 0.0713(17) 0.0523(17) 0.0725(17) 0.0090(15) 0.0106(13) 0.0061(14)
O5 0.0393(14) 0.0632(18) 0.109(2) -0.0231(17) 0.0193(13) -0.0041(13)
O6 0.0777(17) 0.0496(16) 0.0576(15) 0.0010(14) 0.0066(12) -0.0020(14)

loop_
_atom_type_symbol
_atom_type_description
_atom_type_scat_dispersion_real
_atom_type_scat_dispersion_imag
_atom_type_scat_source
C C 0.0033 0.0016 'International Tables Vol C Tables 4.2.6.8 and 6.1.1.4'
H H 0.0000 0.0000 'International Tables Vol C Tables 4.2.6.8 and 6.1.1.4'
O O 0.0106 0.0060 'International Tables Vol C Tables 4.2.6.8 and 6.1.1.4'
P P 0.1023 0.0942 'International Tables Vol C Tables 4.2.6.8 and 6.1.1.4'

loop_
_geom_angle_atom_site_label_1
_geom_angle_atom_site_label_2
_geom_angle_atom_site_label_3
_geom_angle
O1 P1 O2 116.19(15)
O1 P1 O3 115.34(13)
O2 P1 O3 99.30(13)
O1 P1 C1 114.45(16)
O2 P1 C1 104.61(15)
O3 P1 C1 105.16(14)
O4 P2 O6 109.56(15)
O4 P2 O5 115.48(15)
O6 P2 O5 106.45(14)
O4 P2 C14 116.03(17)
O6 P2 C14 108.08(16)
O5 P2 C14 100.47(15)
C2 C1 P1 113.9(2)
C7 C2 C3 117.5(3)
C7 C2 C1 121.2(3)
C3 C2 C1 121.3(3)
C2 C3 C4 121.2(3)
C5 C4 C3 121.7(3)
C4 C5 C6 117.1(3)
C4 C5 C8 121.9(3)
C6 C5 C8 121.0(3)
C7 C6 C5 120.5(3)
C2 C7 C6 122.1(3)
C9 C8 C13 117.3(3)
C9 C8 C5 122.1(3)
C13 C8 C5 120.6(3)
C10 C9 C8 121.5(3)
C9 C10 C11 121.3(3)
C12 C11 C10 117.3(3)
C12 C11 C14 120.6(3)
C10 C11 C14 122.1(3)
C11 C12 C13 121.9(3)
C12 C13 C8 120.7(3)
C11 C14 P2 113.2(2)
O2 C15 C16 111.4(3)
O3 C17 C18 110.8(4)
C20 C19 O5 109.5(4)
C22 C21 O6 109.6(4)
C15 O2 P1 123.7(3)
C17 O3 P1 120.2(2)
C19 O5 P2 120.0(2)
C21 O6 P2 122.9(2)

loop_
_geom_bond_atom_site_label_1
_geom_bond_atom_site_label_2
_geom_bond_distance
P1 O1 1.465(2)
P1 O2 1.571(3)
P1 O3 1.572(2)
P1 C1 1.778(3)
P2 O4 1.461(3)
P2 O6 1.560(2)
P2 O5 1.570(2)
P2 C14 1.790(4)
C1 C2 1.508(4)
C2 C7 1.381(4)
C2 C3 1.381(4)
C3 C4 1.389(4)
C4 C5 1.382(4)
C5 C6 1.405(4)
C5 C8 1.491(4)
C6 C7 1.383(4)
C8 C9 1.391(4)
C8 C13 1.394(4)
C9 C10 1.378(4)
C10 C11 1.388(4)
C11 C12 1.381(4)
C11 C14 1.510(4)
C12 C13 1.382(4)
C15 O2 1.454(4)
C15 C16 1.469(5)
C17 O3 1.441(4)
C17 C18 1.446(5)
C19 C20 1.437(5)
C19 O5 1.451(4)
C21 C22 1.463(6)
C21 O6 1.486(5)
